data_4328923
loop_
_publ_author_name
'Benjamin Oelkers'
'Alexander Venker'
'J\"org Sundermeyer'

_publ_section_title
;
 Molybdenum 1,4-Diazabuta-1,3-diene Tricarbonyl Solvento Complexes
 Revisited: From Solvatochromism to Attractive Ligand-Ligand Interaction
;
_journal_name_full 'Inorganic Chemistry'
_journal_page_first 4636
_journal_page_last 4643
_journal_paper_doi 10.1021/ic202517w
_journal_volume 51
_journal_year 2012
_chemical_formula_moiety 'C26 H30 Mo N2 O4, C3 H6 O'
_chemical_formula_sum 'C29 H36 Mo N2 O5'
_chemical_formula_weight 588.54
_chemical_name_systematic
;
 ?
;
_space_group_IT_number 14
_symmetry_cell_setting monoclinic
_symmetry_space_group_name_Hall '-P 2yn'
_symmetry_space_group_name_H-M 'P 1 21/n 1'
_atom_sites_solution_hydrogens geom
_atom_sites_solution_primary direct
_atom_sites_solution_secondary difmap
_audit_creation_method SHELXL-97
_cell_angle_alpha 90.00
_cell_angle_beta 96.614(11)
_cell_angle_gamma 90.00
_cell_formula_units_Z 4
_cell_length_a 12.6114(17)
_cell_length_b 16.5380(19)
_cell_length_c 14.080(2)
_cell_measurement_reflns_used 6467
_cell_measurement_temperature 100(2)
_cell_measurement_theta_max 26.59
_cell_measurement_theta_min 1.9
_cell_volume 2917.1(7)
_computing_cell_refinement 'STOE X-AREA'
_computing_data_collection 'STOE X-AREA'
_computing_data_reduction 'STOE X-RED'
_computing_molecular_graphics 'DIAMOND (Brandenburg, 2011)'
_computing_publication_material 'WinGX publication routines (Farrugia, 1999)'
_computing_structure_refinement 'SHELXL-97 (Sheldrick, 2008)'
_computing_structure_solution 'SIR2004 (Giacovazzo et al, 2004)'
_diffrn_ambient_temperature 100(2)
_diffrn_detector_area_resol_mean 6.67
_diffrn_measured_fraction_theta_full 0.992
_diffrn_measured_fraction_theta_max 0.985
_diffrn_measurement_device_type 'STOE IPDS 2'
_diffrn_measurement_method 'rotation method'
_diffrn_radiation_monochromator graphite
_diffrn_radiation_source 'fine-focus sealed tube'
_diffrn_radiation_type MoK\a
_diffrn_radiation_wavelength 0.71073
_diffrn_reflns_av_R_equivalents 0.1386
_diffrn_reflns_av_sigmaI/netI 0.2028
_diffrn_reflns_limit_h_max 13
_diffrn_reflns_limit_h_min -15
_diffrn_reflns_limit_k_max 18
_diffrn_reflns_limit_k_min -20
_diffrn_reflns_limit_l_max 17
_diffrn_reflns_limit_l_min -17
_diffrn_reflns_number 12769
_diffrn_reflns_theta_full 25.00
_diffrn_reflns_theta_max 26.82
_diffrn_reflns_theta_min 1.91
_exptl_absorpt_coefficient_mu 0.488
_exptl_absorpt_correction_T_max 1.1298
_exptl_absorpt_correction_T_min 0.7646
_exptl_absorpt_correction_type multi-scan
_exptl_absorpt_process_details
;
[c.f. r.h. blessing, acta cryst. (1995), a51, 33-38]
;
_exptl_crystal_colour 'dark blue'
_exptl_crystal_density_diffrn 1.340
_exptl_crystal_description needle
_exptl_crystal_F_000 1224
_exptl_crystal_size_max 0.51
_exptl_crystal_size_mid 0.08
_exptl_crystal_size_min 0.03
_refine_diff_density_max 1.169
_refine_diff_density_min -1.302
_refine_diff_density_rms 0.091
_refine_ls_extinction_method none
_refine_ls_goodness_of_fit_ref 0.799
_refine_ls_hydrogen_treatment constr
_refine_ls_matrix_type full
_refine_ls_number_parameters 344
_refine_ls_number_reflns 6150
_refine_ls_number_restraints 0
_refine_ls_restrained_S_all 0.799
_refine_ls_R_factor_all 0.1715
_refine_ls_R_factor_gt 0.0647
_refine_ls_shift/su_max 0.006
_refine_ls_shift/su_mean 0.000
_refine_ls_structure_factor_coef Fsqd
_refine_ls_weighting_details 'calc w=1/[\s^2^(Fo^2^)+(0.0608P)^2^+0.0000P] where P=(Fo^2^+2Fc^2^)/3'
_refine_ls_weighting_scheme calc
_refine_ls_wR_factor_gt 0.1346
_refine_ls_wR_factor_ref 0.1683
_reflns_number_gt 2332
_reflns_number_total 6150
_reflns_threshold_expression >2\s(I)
_cod_data_source_file ic202517w_si_001_08.cif
_cod_data_source_block compound7
_cod_original_sg_symbol_H-M 'P 21/n'
_cod_database_code 4328923

loop_
_symmetry_equiv_pos_as_xyz
'x, y, z'
'-x+1/2, y+1/2, -z+1/2'
'-x, -y, -z'
'x-1/2, -y-1/2, z-1/2'

loop_
_atom_site_label
_atom_site_type_symbol
_atom_site_fract_x
_atom_site_fract_y
_atom_site_fract_z
_atom_site_U_iso_or_equiv
_atom_site_adp_type
_atom_site_occupancy
_atom_site_symmetry_multiplicity
_atom_site_calc_flag
_atom_site_refinement_flags
C1 C 0.6317(6) 0.2638(5) 0.2813(4) 0.0482(18) Uani 1 1 d .
C2 C 0.7104(6) 0.3064(5) 0.3515(4) 0.063(2) Uani 1 1 d .
H2A H 0.7299 0.3582 0.3245 0.094 Uiso 1 1 calc R
H2B H 0.7744 0.2729 0.3653 0.094 Uiso 1 1 calc R
H2C H 0.6785 0.3161 0.4107 0.094 Uiso 1 1 calc R
C3 C 0.6184(6) 0.3721(5) 0.1701(4) 0.053(2) Uani 1 1 d .
C4 C 0.5446(6) 0.4304(5) 0.1934(5) 0.0511(19) Uani 1 1 d .
C5 C 0.5525(7) 0.5097(5) 0.1567(5) 0.062(2) Uani 1 1 d .
H5 H 0.5027 0.5502 0.1696 0.075 Uiso 1 1 calc R
C6 C 0.6345(8) 0.5276(6) 0.1013(5) 0.068(2) Uani 1 1 d .
H6 H 0.6399 0.5807 0.0766 0.082 Uiso 1 1 calc R
C7 C 0.7072(7) 0.4702(5) 0.0818(5) 0.063(2) Uani 1 1 d .
H7 H 0.7639 0.4847 0.0463 0.076 Uiso 1 1 calc R
C8 C 0.6991(6) 0.3903(5) 0.1138(5) 0.054(2) Uani 1 1 d .
C9 C 0.4617(7) 0.4110(5) 0.2580(5) 0.067(2) Uani 1 1 d .
H9A H 0.4104 0.4556 0.2567 0.100 Uiso 1 1 calc R
H9B H 0.4961 0.4033 0.3234 0.100 Uiso 1 1 calc R
H9C H 0.4243 0.3613 0.2360 0.100 Uiso 1 1 calc R
C10 C 0.7780(7) 0.3266(5) 0.0925(5) 0.066(2) Uani 1 1 d .
H10A H 0.8077 0.3005 0.1522 0.099 Uiso 1 1 calc R
H10B H 0.8358 0.3517 0.0620 0.099 Uiso 1 1 calc R
H10C H 0.7421 0.2860 0.0494 0.099 Uiso 1 1 calc R
C11 C 0.5809(6) 0.1876(5) 0.3094(4) 0.051(2) Uani 1 1 d .
C12 C 0.6066(7) 0.1550(5) 0.4084(4) 0.060(2) Uani 1 1 d .
H12A H 0.5719 0.1884 0.4533 0.090 Uiso 1 1 calc R
H12B H 0.6841 0.1560 0.4260 0.090 Uiso 1 1 calc R
H12C H 0.5807 0.0993 0.4107 0.090 Uiso 1 1 calc R
C13 C 0.4403(7) 0.0952(5) 0.2770(4) 0.054(2) Uani 1 1 d .
C14 C 0.4623(8) 0.0133(6) 0.2635(5) 0.064(2) Uani 1 1 d .
C15 C 0.3921(11) -0.0424(6) 0.2956(6) 0.085(3) Uani 1 1 d .
H15 H 0.4057 -0.0983 0.2878 0.102 Uiso 1 1 calc R
C16 C 0.3033(9) -0.0202(8) 0.3383(6) 0.085(3) Uani 1 1 d .
H16 H 0.2582 -0.0606 0.3599 0.102 Uiso 1 1 calc R
C17 C 0.2795(8) 0.0619(7) 0.3501(5) 0.079(3) Uani 1 1 d .
H17 H 0.2179 0.0782 0.3781 0.095 Uiso 1 1 calc R
C18 C 0.3498(7) 0.1188(6) 0.3188(5) 0.063(2) Uani 1 1 d .
C19 C 0.5588(9) -0.0118(5) 0.2177(5) 0.078(3) Uani 1 1 d .
H19A H 0.5631 -0.0710 0.2166 0.116 Uiso 1 1 calc R
H19B H 0.6231 0.0101 0.2545 0.116 Uiso 1 1 calc R
H19C H 0.5532 0.0090 0.1522 0.116 Uiso 1 1 calc R
C20 C 0.3250(7) 0.2072(6) 0.3341(5) 0.066(2) Uani 1 1 d .
H20A H 0.3805 0.2307 0.3804 0.099 Uiso 1 1 calc R
H20B H 0.2556 0.2119 0.3586 0.099 Uiso 1 1 calc R
H20C H 0.3228 0.2362 0.2732 0.099 Uiso 1 1 calc R
C21 C 0.3659(7) 0.2596(5) 0.0902(4) 0.056(2) Uani 1 1 d .
C22 C 0.4238(6) 0.1201(5) 0.0280(5) 0.057(2) Uani 1 1 d .
C23 C 0.5152(6) 0.2596(6) -0.0222(5) 0.065(2) Uani 1 1 d .
C24 C 0.7218(7) 0.1074(5) 0.0622(5) 0.0510(19) Uani 1 1 d .
C25 C 0.8138(6) 0.0617(5) 0.1078(5) 0.064(2) Uani 1 1 d .
H25A H 0.8272 0.0768 0.1754 0.095 Uiso 1 1 calc R
H25B H 0.8769 0.0742 0.0758 0.095 Uiso 1 1 calc R
H25C H 0.7986 0.0037 0.1025 0.095 Uiso 1 1 calc R
C26 C 0.7044(7) 0.1109(5) -0.0451(5) 0.063(2) Uani 1 1 d .
H26A H 0.6349 0.1356 -0.0656 0.094 Uiso 1 1 calc R
H26B H 0.7062 0.0561 -0.0712 0.094 Uiso 1 1 calc R
H26C H 0.7609 0.1435 -0.0686 0.094 Uiso 1 1 calc R
C100 C 0.5640(7) 0.3337(6) 0.5863(5) 0.065(2) Uani 1 1 d .
C101 C 0.6450(8) 0.4007(5) 0.6036(6) 0.072(3) Uani 1 1 d .
H10D H 0.7156 0.3803 0.5926 0.109 Uiso 1 1 calc R
H10E H 0.6472 0.4197 0.6697 0.109 Uiso 1 1 calc R
H10F H 0.6250 0.4455 0.5597 0.109 Uiso 1 1 calc R
C102 C 0.5547(7) 0.2753(6) 0.6655(6) 0.084(3) Uani 1 1 d .
H10G H 0.5047 0.2322 0.6430 0.126 Uiso 1 1 calc R
H10H H 0.5284 0.3035 0.7193 0.126 Uiso 1 1 calc R
H10I H 0.6249 0.2518 0.6862 0.126 Uiso 1 1 calc R
N1 N 0.5974(4) 0.2900(4) 0.1959(3) 0.0453(13) Uani 1 1 d .
N2 N 0.5089(5) 0.1582(4) 0.2451(4) 0.0544(17) Uani 1 1 d .
O1 O 0.2824(4) 0.2915(4) 0.0823(3) 0.0636(14) Uani 1 1 d .
O2 O 0.3695(5) 0.0680(3) -0.0106(3) 0.0647(15) Uani 1 1 d .
O3 O 0.5171(5) 0.2936(4) -0.0973(3) 0.0746(17) Uani 1 1 d .
O4 O 0.6622(4) 0.1411(3) 0.1120(3) 0.0524(13) Uani 1 1 d .
O100 O 0.5085(5) 0.3280(4) 0.5097(3) 0.088(2) Uani 1 1 d .
Mo1 Mo 0.50263(6) 0.20558(4) 0.09851(4) 0.0505(2) Uani 1 1 d .

loop_
_atom_site_aniso_label
_atom_site_aniso_U_11
_atom_site_aniso_U_22
_atom_site_aniso_U_33
_atom_site_aniso_U_23
_atom_site_aniso_U_13
_atom_site_aniso_U_12
C1 0.038(4) 0.060(5) 0.044(3) -0.003(3) -0.008(3) 0.003(4)
C2 0.053(5) 0.081(6) 0.049(4) -0.009(4) -0.013(3) 0.000(5)
C3 0.059(5) 0.053(5) 0.040(3) -0.008(3) -0.016(3) -0.003(4)
C4 0.046(5) 0.052(5) 0.052(4) -0.008(4) -0.006(3) 0.002(4)
C5 0.060(6) 0.055(5) 0.065(4) -0.009(4) -0.020(4) 0.000(5)
C6 0.070(7) 0.069(6) 0.061(4) 0.004(4) -0.016(4) -0.001(5)
C7 0.065(6) 0.073(6) 0.048(4) -0.009(4) -0.009(4) -0.014(5)
C8 0.054(5) 0.059(5) 0.046(4) 0.002(4) -0.005(3) -0.003(4)
C9 0.067(7) 0.067(6) 0.064(5) -0.017(4) -0.008(4) 0.012(5)
C10 0.065(6) 0.075(6) 0.058(4) -0.006(4) 0.006(4) 0.001(5)
C11 0.046(5) 0.065(6) 0.037(3) 0.001(3) -0.014(3) 0.002(4)
C12 0.062(6) 0.065(5) 0.049(4) 0.000(4) -0.012(3) -0.004(4)
C13 0.057(6) 0.063(6) 0.037(3) -0.004(3) -0.011(3) 0.005(5)
C14 0.071(7) 0.077(7) 0.039(4) 0.002(4) -0.017(4) 0.003(6)
C15 0.123(10) 0.066(6) 0.056(5) 0.005(5) -0.034(5) -0.027(7)
C16 0.082(8) 0.112(10) 0.053(5) 0.027(5) -0.027(5) -0.040(7)
C17 0.068(7) 0.113(9) 0.049(4) 0.005(5) -0.023(4) -0.028(7)
C18 0.060(6) 0.075(6) 0.046(4) 0.004(4) -0.022(4) -0.010(5)
C19 0.118(9) 0.047(5) 0.063(5) -0.002(4) -0.012(5) 0.001(5)
C20 0.063(5) 0.083(6) 0.050(4) 0.007(5) -0.008(3) -0.007(6)
C21 0.056(6) 0.068(6) 0.041(3) -0.011(3) -0.014(3) -0.001(5)
C22 0.051(5) 0.065(6) 0.052(4) -0.002(4) -0.012(3) 0.015(5)
C23 0.047(5) 0.097(7) 0.048(4) -0.030(4) -0.015(3) 0.007(5)
C24 0.061(6) 0.044(5) 0.046(4) 0.001(3) -0.005(4) 0.001(4)
C25 0.051(6) 0.062(5) 0.073(5) -0.006(4) -0.016(4) 0.009(5)
C26 0.072(6) 0.060(5) 0.055(4) 0.000(4) 0.002(4) 0.015(5)
C100 0.054(5) 0.086(6) 0.053(4) -0.018(4) 0.001(4) 0.007(5)
C101 0.083(7) 0.069(6) 0.064(5) -0.001(4) 0.003(4) 0.011(5)
C102 0.062(6) 0.106(9) 0.083(6) -0.001(6) 0.003(4) -0.006(6)
N1 0.040(3) 0.050(4) 0.045(3) -0.003(3) 0.003(2) -0.001(3)
N2 0.047(4) 0.067(4) 0.047(3) -0.003(3) -0.005(3) 0.002(4)
O1 0.055(4) 0.075(4) 0.056(3) 0.005(3) -0.013(2) 0.003(4)
O2 0.066(4) 0.055(3) 0.067(3) -0.008(3) -0.014(3) -0.002(3)
O3 0.088(5) 0.086(4) 0.047(3) 0.010(3) -0.002(2) 0.019(4)
O4 0.052(3) 0.057(3) 0.045(2) -0.006(2) -0.011(2) 0.002(3)
O100 0.070(4) 0.133(6) 0.054(3) -0.017(3) -0.014(3) 0.009(4)
Mo1 0.0529(4) 0.0565(4) 0.0385(3) -0.0021(3) -0.0108(2) 0.0022(4)

loop_
_atom_type_symbol
_atom_type_description
_atom_type_scat_dispersion_real
_atom_type_scat_dispersion_imag
_atom_type_scat_source
C C 0.0033 0.0016 'International Tables Vol C Tables 4.2.6.8 and 6.1.1.4'
H H 0.0000 0.0000 'International Tables Vol C Tables 4.2.6.8 and 6.1.1.4'
N N 0.0061 0.0033 'International Tables Vol C Tables 4.2.6.8 and 6.1.1.4'
O O 0.0106 0.0060 'International Tables Vol C Tables 4.2.6.8 and 6.1.1.4'
Mo Mo -1.6832 0.6857 'International Tables Vol C Tables 4.2.6.8 and 6.1.1.4'

loop_
_geom_angle_atom_site_label_1
_geom_angle_atom_site_label_2
_geom_angle_atom_site_label_3
_geom_angle
N1 C1 C11 114.8(6)
N1 C1 C2 125.3(7)
C11 C1 C2 119.8(6)
C1 C2 H2A 109.5
C1 C2 H2B 109.5
H2A C2 H2B 109.5
C1 C2 H2C 109.5
H2A C2 H2C 109.5
H2B C2 H2C 109.5
C8 C3 C4 122.1(7)
C8 C3 N1 121.0(7)
C4 C3 N1 116.3(7)
C3 C4 C5 118.3(7)
C3 C4 C9 121.5(7)
C5 C4 C9 120.2(7)
C6 C5 C4 119.1(8)
C6 C5 H5 120.4
C4 C5 H5 120.4
C7 C6 C5 121.4(9)
C7 C6 H6 119.3
C5 C6 H6 119.3
C6 C7 C8 120.9(8)
C6 C7 H7 119.6
C8 C7 H7 119.6
C3 C8 C7 118.1(8)
C3 C8 C10 120.4(7)
C7 C8 C10 121.4(8)
C4 C9 H9A 109.5
C4 C9 H9B 109.5
H9A C9 H9B 109.5
C4 C9 H9C 109.5
H9A C9 H9C 109.5
H9B C9 H9C 109.5
C8 C10 H10A 109.5
C8 C10 H10B 109.5
H10A C10 H10B 109.5
C8 C10 H10C 109.5
H10A C10 H10C 109.5
H10B C10 H10C 109.5
N2 C11 C1 114.8(6)
N2 C11 C12 125.0(7)
C1 C11 C12 120.0(6)
C11 C12 H12A 109.5
C11 C12 H12B 109.5
H12A C12 H12B 109.5
C11 C12 H12C 109.5
H12A C12 H12C 109.5
H12B C12 H12C 109.5
C18 C13 C14 120.7(8)
C18 C13 N2 118.2(7)
C14 C13 N2 121.1(8)
C15 C14 C13 117.0(9)
C15 C14 C19 122.3(10)
C13 C14 C19 120.7(9)
C16 C15 C14 123.0(10)
C16 C15 H15 118.5
C14 C15 H15 118.5
C15 C16 C17 120.3(10)
C15 C16 H16 119.9
C17 C16 H16 119.9
C18 C17 C16 117.5(10)
C18 C17 H17 121.3
C16 C17 H17 121.3
C17 C18 C13 121.5(9)
C17 C18 C20 117.1(9)
C13 C18 C20 121.4(8)
C14 C19 H19A 109.5
C14 C19 H19B 109.5
H19A C19 H19B 109.5
C14 C19 H19C 109.5
H19A C19 H19C 109.5
H19B C19 H19C 109.5
C18 C20 H20A 109.5
C18 C20 H20B 109.5
H20A C20 H20B 109.5
C18 C20 H20C 109.5
H20A C20 H20C 109.5
H20B C20 H20C 109.5
O1 C21 Mo1 177.9(6)
O2 C22 Mo1 174.9(7)
O3 C23 Mo1 176.5(6)
O4 C24 C25 119.4(6)
O4 C24 C26 122.1(7)
C25 C24 C26 118.4(7)
C24 C25 H25A 109.5
C24 C25 H25B 109.5
H25A C25 H25B 109.5
C24 C25 H25C 109.5
H25A C25 H25C 109.5
H25B C25 H25C 109.5
C24 C26 H26A 109.5
C24 C26 H26B 109.5
H26A C26 H26B 109.5
C24 C26 H26C 109.5
H26A C26 H26C 109.5
H26B C26 H26C 109.5
O100 C100 C102 121.7(9)
O100 C100 C101 120.6(8)
C102 C100 C101 117.7(7)
C100 C101 H10D 109.5
C100 C101 H10E 109.5
H10D C101 H10E 109.5
C100 C101 H10F 109.5
H10D C101 H10F 109.5
H10E C101 H10F 109.5
C100 C102 H10G 109.5
C100 C102 H10H 109.5
H10G C102 H10H 109.5
C100 C102 H10I 109.5
H10G C102 H10I 109.5
H10H C102 H10I 109.5
C1 N1 C3 119.7(6)
C1 N1 Mo1 117.5(5)
C3 N1 Mo1 122.8(4)
C11 N2 C13 116.4(6)
C11 N2 Mo1 117.8(5)
C13 N2 Mo1 125.8(4)
C24 O4 Mo1 140.1(5)
C21 Mo1 C22 84.5(3)
C21 Mo1 C23 84.1(3)
C22 Mo1 C23 88.6(3)
C21 Mo1 N2 99.0(3)
C22 Mo1 N2 100.5(3)
C23 Mo1 N2 170.6(3)
C21 Mo1 N1 99.2(3)
C22 Mo1 N1 171.6(3)
C23 Mo1 N1 99.2(3)
N2 Mo1 N1 71.6(2)
C21 Mo1 O4 178.6(2)
C22 Mo1 O4 95.6(3)
C23 Mo1 O4 97.4(3)
N2 Mo1 O4 79.5(2)
N1 Mo1 O4 80.42(19)

loop_
_geom_bond_atom_site_label_1
_geom_bond_atom_site_label_2
_geom_bond_distance
C1 N1 1.304(8)
C1 C11 1.487(10)
C1 C2 1.494(9)
C2 H2A 0.9800
C2 H2B 0.9800
C2 H2C 0.9800
C3 C8 1.393(11)
C3 C4 1.404(10)
C3 N1 1.438(9)
C4 C5 1.418(10)
C4 C9 1.498(11)
C5 C6 1.396(12)
C5 H5 0.9500
C6 C7 1.369(12)
C6 H6 0.9500
C7 C8 1.404(11)
C7 H7 0.9500
C8 C10 1.503(11)
C9 H9A 0.9800
C9 H9B 0.9800
C9 H9C 0.9800
C10 H10A 0.9800
C10 H10B 0.9800
C10 H10C 0.9800
C11 N2 1.300(8)
C11 C12 1.494(9)
C12 H12A 0.9800
C12 H12B 0.9800
C12 H12C 0.9800
C13 C18 1.399(11)
C13 C14 1.399(11)
C13 N2 1.457(10)
C14 C15 1.390(13)
C14 C19 1.500(12)
C15 C16 1.380(14)
C15 H15 0.9500
C16 C17 1.404(14)
C16 H16 0.9500
C17 C18 1.399(12)
C17 H17 0.9500
C18 C20 1.516(12)
C19 H19A 0.9800
C19 H19B 0.9800
C19 H19C 0.9800
C20 H20A 0.9800
C20 H20B 0.9800
C20 H20C 0.9800
C21 O1 1.171(9)
C21 Mo1 1.934(9)
C22 O2 1.192(9)
C22 Mo1 1.935(9)
C23 O3 1.199(9)
C23 Mo1 1.943(8)
C24 O4 1.220(8)
C24 C25 1.469(10)
C24 C26 1.502(9)
C25 H25A 0.9800
C25 H25B 0.9800
C25 H25C 0.9800
C26 H26A 0.9800
C26 H26B 0.9800
C26 H26C 0.9800
C100 O100 1.220(9)
C100 C102 1.490(11)
C100 C101 1.508(12)
C101 H10D 0.9800
C101 H10E 0.9800
C101 H10F 0.9800
C102 H10G 0.9800
C102 H10H 0.9800
C102 H10I 0.9800
N1 Mo1 2.209(5)
N2 Mo1 2.201(6)
O4 Mo1 2.266(5)

loop_
_geom_torsion_atom_site_label_1
_geom_torsion_atom_site_label_2
_geom_torsion_atom_site_label_3
_geom_torsion_atom_site_label_4
_geom_torsion
C8 C3 C4 C5 1.0(10)
N1 C3 C4 C5 -170.5(6)
C8 C3 C4 C9 -176.9(7)
N1 C3 C4 C9 11.6(9)
C3 C4 C5 C6 -1.7(10)
C9 C4 C5 C6 176.2(7)
C4 C5 C6 C7 -0.1(11)
C5 C6 C7 C8 2.7(11)
C4 C3 C8 C7 1.6(10)
N1 C3 C8 C7 172.6(6)
C4 C3 C8 C10 178.6(6)
N1 C3 C8 C10 -10.4(10)
C6 C7 C8 C3 -3.4(11)
C6 C7 C8 C10 179.6(7)
N1 C1 C11 N2 -0.4(10)
C2 C1 C11 N2 175.9(7)
N1 C1 C11 C12 -174.9(7)
C2 C1 C11 C12 1.4(10)
C18 C13 C14 C15 -1.5(10)
N2 C13 C14 C15 -179.6(6)
C18 C13 C14 C19 179.4(6)
N2 C13 C14 C19 1.4(10)
C13 C14 C15 C16 0.6(11)
C19 C14 C15 C16 179.6(8)
C14 C15 C16 C17 0.9(13)
C15 C16 C17 C18 -1.3(12)
C16 C17 C18 C13 0.4(11)
C16 C17 C18 C20 -178.5(6)
C14 C13 C18 C17 1.1(10)
N2 C13 C18 C17 179.2(6)
C14 C13 C18 C20 179.9(6)
N2 C13 C18 C20 -2.0(9)
C11 C1 N1 C3 163.6(6)
C2 C1 N1 C3 -12.5(11)
C11 C1 N1 Mo1 -14.0(8)
C2 C1 N1 Mo1 169.9(6)
C8 C3 N1 C1 102.0(7)
C4 C3 N1 C1 -86.5(8)
C8 C3 N1 Mo1 -80.6(8)
C4 C3 N1 Mo1 91.0(6)
C1 C11 N2 C13 -166.3(6)
C12 C11 N2 C13 7.9(11)
C1 C11 N2 Mo1 14.7(9)
C12 C11 N2 Mo1 -171.1(6)
C18 C13 N2 C11 84.9(8)
C14 C13 N2 C11 -97.0(8)
C18 C13 N2 Mo1 -96.2(7)
C14 C13 N2 Mo1 81.9(8)
C25 C24 O4 Mo1 -170.2(5)
C26 C24 O4 Mo1 9.9(13)
C11 N2 Mo1 C21 -113.1(6)
C13 N2 Mo1 C21 68.1(6)
C11 N2 Mo1 C22 160.9(6)
C13 N2 Mo1 C22 -18.0(7)
C11 N2 Mo1 N1 -16.2(5)
C13 N2 Mo1 N1 164.9(6)
C11 N2 Mo1 O4 67.0(6)
C13 N2 Mo1 O4 -111.8(6)
C1 N1 Mo1 C21 112.4(5)
C3 N1 Mo1 C21 -65.1(6)
C1 N1 Mo1 C23 -162.2(5)
C3 N1 Mo1 C23 20.3(6)
C1 N1 Mo1 N2 15.9(5)
C3 N1 Mo1 N2 -161.6(6)
C1 N1 Mo1 O4 -66.2(5)
C3 N1 Mo1 O4 116.3(5)
C24 O4 Mo1 C22 52.4(8)
C24 O4 Mo1 C23 -36.9(8)
C24 O4 Mo1 N2 152.1(8)
C24 O4 Mo1 N1 -135.1(8)
